data_4333797
loop_
_publ_author_name
'Lan-Chang Liang'
'Sheng-Ta Lin'
'Chia-Cheng Chien'

_publ_section_title
;
 Titanium Complexes of Tridentate Aminebiphenolate Ligands Containing
 Distinct N-Alkyls: Profound N-Substituent Effect on Ring-Opening
 Polymerization Catalysis
;
_journal_name_full 'Inorganic Chemistry'
_journal_page_first 1780
_journal_page_last 1786
_journal_paper_doi 10.1021/ic301551v
_journal_volume 52
_journal_year 2013
_chemical_formula_moiety 'C39 H65 N O4 Ti'
_chemical_formula_sum 'C39 H65 N O4 Ti'
_chemical_formula_weight 659.82
_chemical_name_systematic
;
 ?
;
_space_group_IT_number 14
_symmetry_cell_setting monoclinic
_symmetry_space_group_name_Hall '-P 2ybc'
_symmetry_space_group_name_H-M 'P 1 21/c 1'
_atom_sites_solution_hydrogens geom
_atom_sites_solution_primary direct
_atom_sites_solution_secondary difmap
_audit_creation_method SHELXL-97
_cell_angle_alpha 90.00
_cell_angle_beta 103.333(2)
_cell_angle_gamma 90.00
_cell_formula_units_Z 4
_cell_length_a 11.1050(4)
_cell_length_b 29.1731(9)
_cell_length_c 12.5302(4)
_cell_measurement_reflns_used 0
_cell_measurement_temperature 200(2)
_cell_measurement_theta_max 0
_cell_measurement_theta_min 0
_cell_volume 3950.0(2)
_computing_molecular_graphics 'Ortep-3 for Windows (Farrugia, 1997)'
_computing_publication_material 'WinGX publication routines (Farrugia, 1999)'
_computing_structure_refinement 'SHELXL-97 (Sheldrick, 1997)'
_computing_structure_solution 'SHELXS-86 (Sheldrick, 1986)'
_diffrn_ambient_temperature 200(2)
_diffrn_measured_fraction_theta_full 0.994
_diffrn_measured_fraction_theta_max 0.994
_diffrn_radiation_monochromator graphite
_diffrn_radiation_source 'fine-focus sealed tube'
_diffrn_radiation_type MoK\a
_diffrn_radiation_wavelength 0.71073
_diffrn_reflns_av_R_equivalents 0.0301
_diffrn_reflns_av_sigmaI/netI 0.0303
_diffrn_reflns_limit_h_max 12
_diffrn_reflns_limit_h_min -13
_diffrn_reflns_limit_k_max 34
_diffrn_reflns_limit_k_min -34
_diffrn_reflns_limit_l_max 11
_diffrn_reflns_limit_l_min -14
_diffrn_reflns_number 26050
_diffrn_reflns_theta_full 25.03
_diffrn_reflns_theta_max 25.03
_diffrn_reflns_theta_min 1.40
_exptl_absorpt_coefficient_mu 0.253
_exptl_absorpt_correction_T_max 0.9034
_exptl_absorpt_correction_T_min 0.8671
_exptl_absorpt_correction_type multi-scan
_exptl_crystal_colour yellow
_exptl_crystal_density_diffrn 1.110
_exptl_crystal_description prism
_exptl_crystal_F_000 1440
_exptl_crystal_size_max 0.58
_exptl_crystal_size_mid 0.50
_exptl_crystal_size_min 0.41
_refine_diff_density_max 0.945
_refine_diff_density_min -0.799
_refine_diff_density_rms 0.054
_refine_ls_extinction_method none
_refine_ls_goodness_of_fit_ref 1.042
_refine_ls_hydrogen_treatment constr
_refine_ls_matrix_type full
_refine_ls_number_parameters 405
_refine_ls_number_reflns 6932
_refine_ls_number_restraints 2
_refine_ls_restrained_S_all 1.051
_refine_ls_R_factor_all 0.0653
_refine_ls_R_factor_gt 0.0528
_refine_ls_shift/su_max 0.040
_refine_ls_shift/su_mean 0.001
_refine_ls_structure_factor_coef Fsqd
_refine_ls_weighting_details 'calc w=1/[\s^2^(Fo^2^)+(0.0782P)^2^+3.4160P] where P=(Fo^2^+2Fc^2^)/3'
_refine_ls_weighting_scheme calc
_refine_ls_wR_factor_gt 0.1406
_refine_ls_wR_factor_ref 0.1536
_reflns_number_gt 5692
_reflns_number_total 6932
_reflns_threshold_expression >2sigma(I)
_cod_data_source_file ic301551v_si_002_1.cif
_cod_data_source_block a12962_2b
_cod_original_sg_symbol_H-M 'P 21/c'
_cod_database_code 4333797

loop_
_symmetry_equiv_pos_as_xyz
'x, y, z'
'-x, y+1/2, -z+1/2'
'-x, -y, -z'
'x, -y-1/2, z-1/2'

loop_
_atom_site_label
_atom_site_type_symbol
_atom_site_fract_x
_atom_site_fract_y
_atom_site_fract_z
_atom_site_U_iso_or_equiv
_atom_site_adp_type
_atom_site_occupancy
_atom_site_symmetry_multiplicity
_atom_site_calc_flag
_atom_site_refinement_flags
_atom_site_disorder_assembly
_atom_site_disorder_group
C1 C 0.6928(2) 0.10621(8) 0.97514(19) 0.0263(5) Uani 1 1 d . . .
C2 C 0.7490(2) 0.10484(9) 1.0877(2) 0.0310(6) Uani 1 1 d . . .
C3 C 0.8887(2) 0.09620(11) 1.1300(2) 0.0435(7) Uani 1 1 d . . .
C4 C 0.9617(3) 0.13476(12) 1.0913(3) 0.0556(9) Uani 1 1 d . . .
H4A H 1.0505 0.1292 1.1182 0.083 Uiso 1 1 calc R . .
H4B H 0.9399 0.1641 1.1199 0.083 Uiso 1 1 calc R . .
H4C H 0.9414 0.1357 1.0109 0.083 Uiso 1 1 calc R . .
C5 C 0.9232(3) 0.04962(12) 1.0873(3) 0.0590(9) Uani 1 1 d . . .
H5A H 1.0123 0.0444 1.1137 0.089 Uiso 1 1 calc R . .
H5B H 0.9018 0.0497 1.0069 0.089 Uiso 1 1 calc R . .
H5C H 0.8774 0.0251 1.1142 0.089 Uiso 1 1 calc R . .
C6 C 0.9267(3) 0.09503(16) 1.2559(3) 0.0739(12) Uani 1 1 d . . .
H6A H 1.0160 0.0897 1.2796 0.111 Uiso 1 1 calc R . .
H6B H 0.8823 0.0702 1.2832 0.111 Uiso 1 1 calc R . .
H6C H 0.9059 0.1244 1.2853 0.111 Uiso 1 1 calc R . .
C7 C 0.6728(2) 0.11240(9) 1.1606(2) 0.0330(6) Uani 1 1 d . . .
H7 H 0.7099 0.1122 1.2369 0.040 Uiso 1 1 calc R . .
C8 C 0.5461(2) 0.12012(8) 1.12816(19) 0.0282(5) Uani 1 1 d . . .
C9 C 0.4705(2) 0.13274(9) 1.2122(2) 0.0322(6) Uani 1 1 d . . .
C10 C 0.5130(3) 0.10555(10) 1.3191(2) 0.0440(7) Uani 1 1 d . . .
H10A H 0.4634 0.1146 1.3710 0.066 Uiso 1 1 calc R . .
H10B H 0.6005 0.1120 1.3511 0.066 Uiso 1 1 calc R . .
H10C H 0.5024 0.0727 1.3036 0.066 Uiso 1 1 calc R . .
C11 C 0.3314(2) 0.12410(10) 1.1678(2) 0.0395(6) Uani 1 1 d . . .
H11A H 0.2866 0.1326 1.2237 0.059 Uiso 1 1 calc R . .
H11B H 0.3176 0.0916 1.1496 0.059 Uiso 1 1 calc R . .
H11C H 0.3013 0.1426 1.1018 0.059 Uiso 1 1 calc R . .
C12 C 0.4895(3) 0.18407(10) 1.2376(2) 0.0450(7) Uani 1 1 d . . .
H12A H 0.4424 0.1930 1.2915 0.068 Uiso 1 1 calc R . .
H12B H 0.4606 0.2018 1.1701 0.068 Uiso 1 1 calc R . .
H12C H 0.5776 0.1902 1.2675 0.068 Uiso 1 1 calc R . .
C13 C 0.4937(2) 0.11940(8) 1.01618(19) 0.0257(5) Uani 1 1 d . . .
H13 H 0.4069 0.1236 0.9912 0.031 Uiso 1 1 calc R . .
C14 C 0.5649(2) 0.11278(7) 0.94007(19) 0.0239(5) Uani 1 1 d . . .
C15 C 0.5056(2) 0.11630(8) 0.82013(18) 0.0240(5) Uani 1 1 d . . .
H15A H 0.4146 0.1154 0.8110 0.029 Uiso 1 1 calc R . .
H15B H 0.5268 0.1465 0.7935 0.029 Uiso 1 1 calc R . .
C16 C 0.5068(2) 0.03174(8) 0.7783(2) 0.0287(5) Uani 1 1 d . . .
H16 H 0.5093 0.0122 0.7133 0.034 Uiso 1 1 calc R . .
C17 C 0.5968(2) 0.00996(9) 0.8757(2) 0.0359(6) Uani 1 1 d . . .
H17A H 0.6813 0.0124 0.8652 0.054 Uiso 1 1 calc R . .
H17B H 0.5754 -0.0224 0.8813 0.054 Uiso 1 1 calc R . .
H17C H 0.5914 0.0259 0.9432 0.054 Uiso 1 1 calc R . .
C18 C 0.3757(2) 0.02738(10) 0.7963(2) 0.0393(6) Uani 1 1 d . . .
H18A H 0.3166 0.0406 0.7335 0.059 Uiso 1 1 calc R . .
H18B H 0.3704 0.0438 0.8633 0.059 Uiso 1 1 calc R . .
H18C H 0.3562 -0.0051 0.8035 0.059 Uiso 1 1 calc R . .
C19 C 0.4712(2) 0.08868(8) 0.63343(19) 0.0258(5) Uani 1 1 d . . .
H19A H 0.3839 0.0795 0.6265 0.031 Uiso 1 1 calc R . .
H19B H 0.5059 0.0687 0.5842 0.031 Uiso 1 1 calc R . .
C20 C 0.4736(2) 0.13739(8) 0.59446(18) 0.0261(5) Uani 1 1 d . . .
C21 C 0.3643(2) 0.16022(8) 0.54780(19) 0.0284(5) Uani 1 1 d . . .
H21 H 0.2875 0.1454 0.5452 0.034 Uiso 1 1 calc R . .
C22 C 0.3645(2) 0.20420(9) 0.50485(19) 0.0305(6) Uani 1 1 d . . .
C23 C 0.2417(2) 0.22915(9) 0.4577(2) 0.0385(6) Uani 1 1 d . . .
C24 C 0.1820(3) 0.24220(12) 0.5526(3) 0.0553(8) Uani 1 1 d . . .
H24A H 0.2388 0.2618 0.6047 0.083 Uiso 1 1 calc R . .
H24B H 0.1644 0.2143 0.5900 0.083 Uiso 1 1 calc R . .
H24C H 0.1046 0.2588 0.5236 0.083 Uiso 1 1 calc R . .
C25 C 0.1524(3) 0.19825(12) 0.3776(3) 0.0630(10) Uani 1 1 d . . .
H25A H 0.0748 0.2147 0.3490 0.095 Uiso 1 1 calc R . .
H25B H 0.1356 0.1705 0.4159 0.095 Uiso 1 1 calc R . .
H25C H 0.1897 0.1897 0.3167 0.095 Uiso 1 1 calc R . .
C26 C 0.2611(3) 0.27320(12) 0.3972(3) 0.0597(9) Uani 1 1 d . . .
H26A H 0.3188 0.2933 0.4470 0.090 Uiso 1 1 calc R . .
H26B H 0.1816 0.2889 0.3720 0.090 Uiso 1 1 calc R . .
H26C H 0.2952 0.2655 0.3339 0.090 Uiso 1 1 calc R . .
C27 C 0.4795(2) 0.22420(8) 0.50975(19) 0.0307(5) Uani 1 1 d . . .
H27 H 0.4813 0.2540 0.4798 0.037 Uiso 1 1 calc R . .
C28 C 0.5923(2) 0.20320(8) 0.55580(19) 0.0293(5) Uani 1 1 d . . .
C29 C 0.7175(2) 0.22608(9) 0.5561(2) 0.0362(6) Uani 1 1 d . . .
C30 C 0.6994(3) 0.27185(10) 0.4938(3) 0.0503(8) Uani 1 1 d . . .
H30A H 0.7803 0.2858 0.4964 0.075 Uiso 1 1 calc R . .
H30B H 0.6497 0.2925 0.5280 0.075 Uiso 1 1 calc R . .
H30C H 0.6567 0.2664 0.4172 0.075 Uiso 1 1 calc R . .
C31 C 0.7958(3) 0.19492(10) 0.4995(3) 0.0447(7) Uani 1 1 d . . .
H31A H 0.8754 0.2097 0.5009 0.067 Uiso 1 1 calc R . .
H31B H 0.7517 0.1897 0.4232 0.067 Uiso 1 1 calc R . .
H31C H 0.8102 0.1655 0.5382 0.067 Uiso 1 1 calc R . .
C32 C 0.7880(3) 0.23570(11) 0.6746(3) 0.0512(8) Uani 1 1 d . . .
H32A H 0.8672 0.2504 0.6742 0.077 Uiso 1 1 calc R . .
H32B H 0.8031 0.2068 0.7153 0.077 Uiso 1 1 calc R . .
H32C H 0.7386 0.2560 0.7099 0.077 Uiso 1 1 calc R . .
C33 C 0.5863(2) 0.15944(8) 0.60060(18) 0.0264(5) Uani 1 1 d . . .
C34 C 0.7993(3) 0.00970(9) 0.6205(2) 0.0403(7) Uani 1 1 d . . .
H34 H 0.8893 0.0112 0.6572 0.048 Uiso 1 1 calc R . .
C35 C 0.7575(3) -0.03947(10) 0.6148(3) 0.0524(8) Uani 1 1 d . . .
H35A H 0.7737 -0.0523 0.6890 0.079 Uiso 1 1 calc R . .
H35B H 0.8031 -0.0571 0.5703 0.079 Uiso 1 1 calc R . .
H35C H 0.6687 -0.0410 0.5814 0.079 Uiso 1 1 calc R . .
C36 C 0.7794(5) 0.03100(15) 0.5078(3) 0.0912(15) Uani 1 1 d . . .
H36A H 0.8090 0.0627 0.5146 0.137 Uiso 1 1 calc R . .
H36B H 0.6910 0.0305 0.4723 0.137 Uiso 1 1 calc R . .
H36C H 0.8253 0.0135 0.4634 0.137 Uiso 1 1 calc R . .
C37 C 1.0310(4) 0.1125(2) 0.7666(5) 0.115(2) Uani 1 1 d D . .
H37 H 1.0531 0.0810 0.7460 0.138 Uiso 1 1 d R A .
C38 C 1.1260(9) 0.1089(6) 0.8659(7) 0.069(4) Uiso 0.367(16) 1 d PD A 1
H38A H 1.0904 0.0965 0.9245 0.103 Uiso 0.367(16) 1 calc PR A 1
H38B H 1.1611 0.1392 0.8870 0.103 Uiso 0.367(16) 1 calc PR A 1
H38C H 1.1914 0.0883 0.8538 0.103 Uiso 0.367(16) 1 calc PR A 1
C39 C 1.0899(9) 0.1310(5) 0.6848(9) 0.063(4) Uiso 0.367(16) 1 d PD A 1
H39A H 1.0286 0.1342 0.6152 0.095 Uiso 0.367(16) 1 calc PR A 1
H39B H 1.1559 0.1102 0.6751 0.095 Uiso 0.367(16) 1 calc PR A 1
H39C H 1.1252 0.1611 0.7087 0.095 Uiso 0.367(16) 1 calc PR A 1
C38' C 1.1093(7) 0.0894(3) 0.8622(5) 0.072(2) Uiso 0.633(16) 1 d PD A 2
H38D H 1.0788 0.0965 0.9278 0.108 Uiso 0.633(16) 1 calc PR A 2
H38E H 1.1948 0.1001 0.8725 0.108 Uiso 0.633(16) 1 calc PR A 2
H38F H 1.1063 0.0562 0.8499 0.108 Uiso 0.633(16) 1 calc PR A 2
C39' C 1.0661(8) 0.1052(4) 0.6604(6) 0.095(3) Uiso 0.633(16) 1 d PD A 2
H39D H 1.0089 0.1220 0.6024 0.142 Uiso 0.633(16) 1 calc PR A 2
H39E H 1.0619 0.0724 0.6428 0.142 Uiso 0.633(16) 1 calc PR A 2
H39F H 1.1506 0.1163 0.6659 0.142 Uiso 0.633(16) 1 calc PR A 2
N1 N 0.54103(17) 0.08006(6) 0.74946(15) 0.0239(4) Uani 1 1 d . A .
O1 O 0.76032(14) 0.10131(6) 0.89828(13) 0.0303(4) Uani 1 1 d . A .
O2 O 0.69129(15) 0.13705(6) 0.65186(14) 0.0324(4) Uani 1 1 d . A .
O3 O 0.73078(16) 0.03474(6) 0.68414(14) 0.0352(4) Uani 1 1 d . A .
O4 O 0.91068(16) 0.09813(7) 0.75343(16) 0.0420(5) Uani 1 1 d . A .
Ti1 Ti 0.75046(4) 0.090672(15) 0.74951(3) 0.02588(15) Uani 1 1 d . . .

loop_
_atom_site_aniso_label
_atom_site_aniso_U_11
_atom_site_aniso_U_22
_atom_site_aniso_U_33
_atom_site_aniso_U_23
_atom_site_aniso_U_13
_atom_site_aniso_U_12
C1 0.0242(12) 0.0276(12) 0.0275(13) -0.0036(10) 0.0069(10) 0.0005(9)
C2 0.0252(13) 0.0364(13) 0.0284(13) -0.0013(10) -0.0001(10) 0.0027(10)
C3 0.0262(14) 0.0626(19) 0.0365(16) -0.0029(13) -0.0032(11) 0.0083(13)
C4 0.0239(14) 0.075(2) 0.063(2) -0.0160(17) 0.0005(13) -0.0038(14)
C5 0.0423(17) 0.064(2) 0.064(2) 0.0048(17) 0.0000(15) 0.0250(16)
C6 0.0396(18) 0.127(4) 0.044(2) 0.002(2) -0.0137(15) 0.023(2)
C7 0.0336(14) 0.0417(14) 0.0207(12) -0.0022(10) -0.0004(10) 0.0019(11)
C8 0.0318(13) 0.0297(12) 0.0231(12) -0.0022(10) 0.0060(10) -0.0002(10)
C9 0.0360(14) 0.0386(14) 0.0233(13) -0.0026(10) 0.0096(10) 0.0021(11)
C10 0.0534(18) 0.0547(17) 0.0248(14) 0.0034(12) 0.0111(12) 0.0024(14)
C11 0.0371(15) 0.0507(16) 0.0338(15) -0.0047(12) 0.0146(12) 0.0022(13)
C12 0.0561(18) 0.0426(16) 0.0396(16) -0.0092(12) 0.0174(13) 0.0006(14)
C13 0.0222(11) 0.0292(12) 0.0247(12) -0.0014(9) 0.0037(9) 0.0013(9)
C14 0.0226(11) 0.0248(11) 0.0234(12) -0.0032(9) 0.0036(9) 0.0001(9)
C15 0.0205(11) 0.0293(12) 0.0225(12) -0.0025(9) 0.0057(9) 0.0018(9)
C16 0.0286(13) 0.0279(12) 0.0312(13) -0.0018(10) 0.0101(10) -0.0029(10)
C17 0.0391(15) 0.0316(13) 0.0377(15) 0.0050(11) 0.0105(12) 0.0006(11)
C18 0.0319(14) 0.0415(15) 0.0464(16) 0.0052(12) 0.0129(12) -0.0061(12)
C19 0.0234(12) 0.0327(12) 0.0208(12) -0.0024(9) 0.0040(9) -0.0033(10)
C20 0.0286(12) 0.0346(13) 0.0159(11) -0.0037(9) 0.0065(9) -0.0017(10)
C21 0.0239(12) 0.0396(13) 0.0218(12) -0.0036(10) 0.0055(9) -0.0033(10)
C22 0.0311(13) 0.0391(14) 0.0203(12) -0.0039(10) 0.0041(10) 0.0039(11)
C23 0.0334(14) 0.0418(15) 0.0370(15) -0.0034(12) 0.0015(11) 0.0067(12)
C24 0.0386(17) 0.068(2) 0.060(2) -0.0080(17) 0.0141(15) 0.0137(15)
C25 0.0461(18) 0.060(2) 0.067(2) -0.0151(17) -0.0208(16) 0.0148(16)
C26 0.0520(19) 0.0554(19) 0.067(2) 0.0190(16) 0.0032(16) 0.0180(16)
C27 0.0363(14) 0.0303(12) 0.0256(13) -0.0003(10) 0.0074(10) 0.0017(11)
C28 0.0316(13) 0.0327(13) 0.0245(12) -0.0030(10) 0.0081(10) -0.0019(10)
C29 0.0324(14) 0.0336(13) 0.0419(15) 0.0035(11) 0.0074(11) -0.0049(11)
C30 0.0414(16) 0.0416(16) 0.068(2) 0.0133(15) 0.0121(15) -0.0065(13)
C31 0.0327(14) 0.0499(17) 0.0553(18) 0.0078(14) 0.0181(13) -0.0033(13)
C32 0.0432(17) 0.0539(18) 0.0522(19) -0.0028(15) 0.0019(14) -0.0143(14)
C33 0.0249(12) 0.0331(12) 0.0212(12) -0.0014(9) 0.0054(9) 0.0016(10)
C34 0.0419(16) 0.0451(16) 0.0386(16) -0.0060(12) 0.0185(12) 0.0098(13)
C35 0.0542(19) 0.0449(17) 0.056(2) -0.0142(14) 0.0075(15) 0.0083(14)
C36 0.157(5) 0.081(3) 0.055(2) 0.014(2) 0.062(3) 0.035(3)
C37 0.037(2) 0.180(6) 0.134(5) 0.020(4) 0.030(3) -0.010(3)
N1 0.0239(10) 0.0280(10) 0.0201(10) -0.0026(8) 0.0055(8) -0.0002(8)
O1 0.0193(8) 0.0434(10) 0.0279(9) -0.0040(7) 0.0045(7) 0.0011(7)
O2 0.0226(8) 0.0383(10) 0.0368(10) 0.0070(8) 0.0081(7) -0.0007(7)
O3 0.0341(10) 0.0376(10) 0.0382(10) -0.0055(8) 0.0169(8) 0.0034(8)
O4 0.0214(9) 0.0599(12) 0.0471(12) 0.0055(9) 0.0126(8) 0.0000(8)
Ti1 0.0200(2) 0.0320(3) 0.0266(3) -0.00034(17) 0.00743(17) 0.00145(17)

loop_
_atom_type_symbol
_atom_type_description
_atom_type_scat_dispersion_real
_atom_type_scat_dispersion_imag
_atom_type_scat_source
C C 0.0033 0.0016 'International Tables Vol C Tables 4.2.6.8 and 6.1.1.4'
H H 0.0000 0.0000 'International Tables Vol C Tables 4.2.6.8 and 6.1.1.4'
N N 0.0061 0.0033 'International Tables Vol C Tables 4.2.6.8 and 6.1.1.4'
O O 0.0106 0.0060 'International Tables Vol C Tables 4.2.6.8 and 6.1.1.4'
Ti Ti 0.2776 0.4457 'International Tables Vol C Tables 4.2.6.8 and 6.1.1.4'

loop_
_geom_angle_atom_site_label_1
_geom_angle_atom_site_label_2
_geom_angle_atom_site_label_3
_geom_angle
O1 C1 C14 118.6(2)
O1 C1 C2 121.3(2)
C14 C1 C2 120.2(2)
C7 C2 C1 117.1(2)
C7 C2 C3 120.9(2)
C1 C2 C3 121.9(2)
C4 C3 C6 107.6(3)
C4 C3 C5 110.3(3)
C6 C3 C5 107.8(3)
C4 C3 C2 109.6(2)
C6 C3 C2 111.9(3)
C5 C3 C2 109.6(2)
C3 C4 H4A 109.5
C3 C4 H4B 109.5
H4A C4 H4B 109.5
C3 C4 H4C 109.5
H4A C4 H4C 109.5
H4B C4 H4C 109.5
C3 C5 H5A 109.5
C3 C5 H5B 109.5
H5A C5 H5B 109.5
C3 C5 H5C 109.5
H5A C5 H5C 109.5
H5B C5 H5C 109.5
C3 C6 H6A 109.5
C3 C6 H6B 109.5
H6A C6 H6B 109.5
C3 C6 H6C 109.5
H6A C6 H6C 109.5
H6B C6 H6C 109.5
C8 C7 C2 123.9(2)
C8 C7 H7 118.0
C2 C7 H7 118.0
C13 C8 C7 116.9(2)
C13 C8 C9 121.9(2)
C7 C8 C9 121.0(2)
C8 C9 C10 111.6(2)
C8 C9 C12 107.8(2)
C10 C9 C12 108.8(2)
C8 C9 C11 112.0(2)
C10 C9 C11 108.2(2)
C12 C9 C11 108.3(2)
C9 C10 H10A 109.5
C9 C10 H10B 109.5
H10A C10 H10B 109.5
C9 C10 H10C 109.5
H10A C10 H10C 109.5
H10B C10 H10C 109.5
C9 C11 H11A 109.5
C9 C11 H11B 109.5
H11A C11 H11B 109.5
C9 C11 H11C 109.5
H11A C11 H11C 109.5
H11B C11 H11C 109.5
C9 C12 H12A 109.5
C9 C12 H12B 109.5
H12A C12 H12B 109.5
C9 C12 H12C 109.5
H12A C12 H12C 109.5
H12B C12 H12C 109.5
C14 C13 C8 121.6(2)
C14 C13 H13 119.2
C8 C13 H13 119.2
C13 C14 C1 120.1(2)
C13 C14 C15 119.4(2)
C1 C14 C15 120.3(2)
N1 C15 C14 115.59(18)
N1 C15 H15A 108.4
C14 C15 H15A 108.4
N1 C15 H15B 108.4
C14 C15 H15B 108.4
H15A C15 H15B 107.4
N1 C16 C17 114.94(19)
N1 C16 C18 114.2(2)
C17 C16 C18 108.5(2)
N1 C16 H16 106.2
C17 C16 H16 106.2
C18 C16 H16 106.2
C16 C17 H17A 109.5
C16 C17 H17B 109.5
H17A C17 H17B 109.5
C16 C17 H17C 109.5
H17A C17 H17C 109.5
H17B C17 H17C 109.5
C16 C18 H18A 109.5
C16 C18 H18B 109.5
H18A C18 H18B 109.5
C16 C18 H18C 109.5
H18A C18 H18C 109.5
H18B C18 H18C 109.5
N1 C19 C20 115.35(18)
N1 C19 H19A 108.4
C20 C19 H19A 108.4
N1 C19 H19B 108.4
C20 C19 H19B 108.4
H19A C19 H19B 107.5
C21 C20 C33 119.2(2)
C21 C20 C19 120.7(2)
C33 C20 C19 120.0(2)
C20 C21 C22 121.7(2)
C20 C21 H21 119.2
C22 C21 H21 119.2
C21 C22 C27 116.9(2)
C21 C22 C23 120.3(2)
C27 C22 C23 122.8(2)
C25 C23 C26 108.2(3)
C25 C23 C24 108.8(3)
C26 C23 C24 108.0(3)
C25 C23 C22 110.9(2)
C26 C23 C22 111.9(2)
C24 C23 C22 108.8(2)
C23 C24 H24A 109.5
C23 C24 H24B 109.5
H24A C24 H24B 109.5
C23 C24 H24C 109.5
H24A C24 H24C 109.5
H24B C24 H24C 109.5
C23 C25 H25A 109.5
C23 C25 H25B 109.5
H25A C25 H25B 109.5
C23 C25 H25C 109.5
H25A C25 H25C 109.5
H25B C25 H25C 109.5
C23 C26 H26A 109.5
C23 C26 H26B 109.5
H26A C26 H26B 109.5
C23 C26 H26C 109.5
H26A C26 H26C 109.5
H26B C26 H26C 109.5
C22 C27 C28 124.1(2)
C22 C27 H27 117.9
C28 C27 H27 117.9
C27 C28 C33 116.4(2)
C27 C28 C29 122.3(2)
C33 C28 C29 121.2(2)
C32 C29 C30 108.1(2)
C32 C29 C31 109.7(2)
C30 C29 C31 107.5(2)
C32 C29 C28 109.9(2)
C30 C29 C28 111.3(2)
C31 C29 C28 110.4(2)
C29 C30 H30A 109.5
C29 C30 H30B 109.5
H30A C30 H30B 109.5
C29 C30 H30C 109.5
H30A C30 H30C 109.5
H30B C30 H30C 109.5
C29 C31 H31A 109.5
C29 C31 H31B 109.5
H31A C31 H31B 109.5
C29 C31 H31C 109.5
H31A C31 H31C 109.5
H31B C31 H31C 109.5
C29 C32 H32A 109.5
C29 C32 H32B 109.5
H32A C32 H32B 109.5
C29 C32 H32C 109.5
H32A C32 H32C 109.5
H32B C32 H32C 109.5
O2 C33 C20 117.7(2)
O2 C33 C28 120.8(2)
C20 C33 C28 121.5(2)
O3 C34 C35 108.5(2)
O3 C34 C36 109.3(2)
C35 C34 C36 111.7(3)
O3 C34 H34 109.1
C35 C34 H34 109.1
C36 C34 H34 109.1
C34 C35 H35A 109.5
C34 C35 H35B 109.5
H35A C35 H35B 109.5
C34 C35 H35C 109.5
H35A C35 H35C 109.5
H35B C35 H35C 109.5
C34 C36 H36A 109.5
C34 C36 H36B 109.5
H36A C36 H36B 109.5
C34 C36 H36C 109.5
H36A C36 H36C 109.5
H36B C36 H36C 109.5
O4 C37 C39 128.1(6)
O4 C37 C38 125.5(7)
C39 C37 C38 106.3(8)
O4 C37 C38' 109.5(5)
C39 C37 C38' 118.1(6)
C38 C37 C38' 23.6(6)
O4 C37 C39' 107.3(6)
C39 C37 C39' 33.0(5)
C38 C37 C39' 118.2(7)
C38' C37 C39' 115.8(6)
O4 C37 H37 88.7
C39 C37 H37 88.9
C38 C37 H37 88.9
C38' C37 H37 69.8
C39' C37 H37 60.4
C37 C38 H38A 109.5
C37 C38 H38B 109.5
H38A C38 H38B 109.5
C37 C38 H38C 109.5
H38A C38 H38C 109.5
H38B C38 H38C 109.5
C37 C39 H39A 109.5
C37 C39 H39B 109.5
H39A C39 H39B 109.5
C37 C39 H39C 109.5
H39A C39 H39C 109.5
H39B C39 H39C 109.5
C37 C38' H37 39.8
C37 C38' H38D 109.5
H37 C38' H38D 135.9
C37 C38' H38E 109.5
H37 C38' H38E 111.2
H38D C38' H38E 109.5
C37 C38' H38F 109.5
H37 C38' H38F 71.9
H38D C38' H38F 109.5
H38E C38' H38F 109.5
C37 C39' H37 41.2
C37 C39' H39D 109.5
H37 C39' H39D 134.2
C37 C39' H39E 109.5
H37 C39' H39E 69.7
H39D C39' H39E 109.5
C37 C39' H39F 109.5
H37 C39' H39F 113.7
H39D C39' H39F 109.5
H39E C39' H39F 109.5
C15 N1 C19 107.96(17)
C15 N1 C16 113.62(18)
C19 N1 C16 106.44(17)
C15 N1 Ti1 107.72(13)
C19 N1 Ti1 105.56(14)
C16 N1 Ti1 115.02(14)
C1 O1 Ti1 144.16(14)
C33 O2 Ti1 143.32(15)
C34 O3 Ti1 133.56(17)
C37 O4 Ti1 168.0(3)
O4 Ti1 O3 97.91(9)
O4 Ti1 O2 97.45(8)
O3 Ti1 O2 111.91(8)
O4 Ti1 O1 97.11(8)
O3 Ti1 O1 124.93(8)
O2 Ti1 O1 118.10(8)
O4 Ti1 N1 178.37(8)
O3 Ti1 N1 82.25(7)
O2 Ti1 N1 83.97(7)
O1 Ti1 N1 81.49(7)

loop_
_geom_bond_atom_site_label_1
_geom_bond_atom_site_label_2
_geom_bond_distance
C1 O1 1.358(3)
C1 C14 1.400(3)
C1 C2 1.405(3)
C2 C7 1.399(4)
C2 C3 1.541(3)
C3 C4 1.529(5)
C3 C6 1.537(4)
C3 C5 1.541(4)
C4 H4A 0.9800
C4 H4B 0.9800
C4 H4C 0.9800
C5 H5A 0.9800
C5 H5B 0.9800
C5 H5C 0.9800
C6 H6A 0.9800
C6 H6B 0.9800
C6 H6C 0.9800
C7 C8 1.390(3)
C7 H7 0.9500
C8 C13 1.390(3)
C8 C9 1.535(3)
C9 C10 1.535(4)
C9 C12 1.535(4)
C9 C11 1.538(4)
C10 H10A 0.9800
C10 H10B 0.9800
C10 H10C 0.9800
C11 H11A 0.9800
C11 H11B 0.9800
C11 H11C 0.9800
C12 H12A 0.9800
C12 H12B 0.9800
C12 H12C 0.9800
C13 C14 1.386(3)
C13 H13 0.9500
C14 C15 1.499(3)
C15 N1 1.489(3)
C15 H15A 0.9900
C15 H15B 0.9900
C16 N1 1.525(3)
C16 C17 1.526(3)
C16 C18 1.529(3)
C16 H16 1.0000
C17 H17A 0.9800
C17 H17B 0.9800
C17 H17C 0.9800
C18 H18A 0.9800
C18 H18B 0.9800
C18 H18C 0.9800
C19 N1 1.503(3)
C19 C20 1.505(3)
C19 H19A 0.9900
C19 H19B 0.9900
C20 C21 1.390(3)
C20 C33 1.393(3)
C21 C22 1.391(3)
C21 H21 0.9500
C22 C27 1.393(4)
C22 C23 1.538(3)
C23 C25 1.531(4)
C23 C26 1.532(4)
C23 C24 1.537(4)
C24 H24A 0.9800
C24 H24B 0.9800
C24 H24C 0.9800
C25 H25A 0.9800
C25 H25B 0.9800
C25 H25C 0.9800
C26 H26A 0.9800
C26 H26B 0.9800
C26 H26C 0.9800
C27 C28 1.394(3)
C27 H27 0.9500
C28 C33 1.402(3)
C28 C29 1.542(3)
C29 C32 1.536(4)
C29 C30 1.536(4)
C29 C31 1.540(4)
C30 H30A 0.9800
C30 H30B 0.9800
C30 H30C 0.9800
C31 H31A 0.9800
C31 H31B 0.9800
C31 H31C 0.9800
C32 H32A 0.9800
C32 H32B 0.9800
C32 H32C 0.9800
C33 O2 1.361(3)
C34 O3 1.424(3)
C34 C35 1.504(4)
C34 C36 1.512(4)
C34 H34 1.0000
C35 H35A 0.9800
C35 H35B 0.9800
C35 H35C 0.9800
C36 H36A 0.9800
C36 H36B 0.9800
C36 H36C 0.9800
C37 O4 1.374(4)
C37 C39 1.441(8)
C37 C38 1.438(7)
C37 C38' 1.471(7)
C37 C39' 1.486(7)
C37 H37 1.0000
C38 H38A 0.9800
C38 H38B 0.9800
C38 H38C 0.9800
C39 H39A 0.9800
C39 H39B 0.9800
C39 H39C 0.9800
C38' H37 1.4662
C38' H38D 0.9800
C38' H38E 0.9800
C38' H38F 0.9800
C39' H37 1.3193
C39' H39D 0.9800
C39' H39E 0.9800
C39' H39F 0.9800
N1 Ti1 2.346(2)
O1 Ti1 1.8679(17)
O2 Ti1 1.8408(17)
O3 Ti1 1.8162(17)
O4 Ti1 1.7819(18)
